data_7052698
loop_
_publ_author_name
'Lago, Ana B.'
'Pas\'an, Jorge'
'Ca\~nadillas-Delgado, Laura'
'Fabelo, Oscar'
'Casado, Francisco J. M.'
'Julve, Miguel'
'Lloret, Francesc'
'Ruiz-P\'erez, Catalina'

_publ_section_title
;
 A three-dimensional copper(ii) 12-metallacrown-4 complex with
 malonomonohydroxamic acid (H3mmh) as a ligand
;
_journal_issue 9
_journal_name_full 'New Journal of Chemistry'
_journal_page_first 1817
_journal_paper_doi 10.1039/c1nj20184k
_journal_volume 35
_journal_year 2011
_chemical_formula_moiety 'K2, Cu5, 4(C3 H2 N O4), 3(H2 O)'
_chemical_formula_sum 'C12 H14 Cu5 K2 N4 O19'
_chemical_formula_weight 914.12
_chemical_name_systematic
;
?
;
_space_group_IT_number 15
_symmetry_cell_setting monoclinic
_symmetry_space_group_name_Hall '-C 2yc'
_symmetry_space_group_name_H-M 'C 1 2/c 1'
_atom_sites_solution_hydrogens geom
_atom_sites_solution_primary direct
_atom_sites_solution_secondary difmap
_audit_creation_method SHELXL-97
_cell_angle_alpha 90.00
_cell_angle_beta 105.13(3)
_cell_angle_gamma 90.00
_cell_formula_units_Z 4
_cell_length_a 20.103(4)
_cell_length_b 18.970(4)
_cell_length_c 6.3120(13)
_cell_measurement_temperature 100(2)
_cell_volume 2323.7(9)
_computing_cell_refinement 'HKL2000 (Otwinowski & Minor, 1997)'
_computing_data_collection 'MxCube (ESRF, 2006)'
_computing_data_reduction 'HKL2000 (Otwinowski & Minor, 1997)'
_computing_molecular_graphics 'Ortep-3 for Windows (Farrugia, 1997)'
_computing_publication_material 'WinGX publication routines (Farrugia, 1999)'
_computing_structure_refinement 'SHELXL-97 (Sheldrick, 1997)'
_computing_structure_solution 'SHELXS-97 (Sheldrick, 1997)'
_diffrn_ambient_temperature 100(2)
_diffrn_detector 'CCD plate'
_diffrn_detector_area_resol_mean 9.6
_diffrn_measured_fraction_theta_full 0.989
_diffrn_measured_fraction_theta_max 0.989
_diffrn_measurement_device_type 'Single-axis HUBER diffractometer'
_diffrn_measurement_method 'CCD rotation images, thick slices'
_diffrn_radiation_detector 'ADSC Q210r CCD (binned mode)'
_diffrn_radiation_monochromator 'Si 111'
_diffrn_radiation_wavelength 0.75130
_diffrn_reflns_av_R_equivalents 0.1356
_diffrn_reflns_av_sigmaI/netI 0.0783
_diffrn_reflns_limit_h_max 26
_diffrn_reflns_limit_h_min -26
_diffrn_reflns_limit_k_max 24
_diffrn_reflns_limit_k_min -24
_diffrn_reflns_limit_l_max 8
_diffrn_reflns_limit_l_min -8
_diffrn_reflns_number 17407
_diffrn_reflns_theta_full 29.19
_diffrn_reflns_theta_max 29.19
_diffrn_reflns_theta_min 3.52
_diffrn_source synchrotron
_diffrn_source_type 'ESRF-CRG BM16'
_exptl_absorpt_coefficient_mu 5.777
_exptl_absorpt_correction_T_max 0.38
_exptl_absorpt_correction_T_min 0.36
_exptl_absorpt_correction_type sphere
_exptl_crystal_colour green
_exptl_crystal_density_diffrn 2.619
_exptl_crystal_density_method 'not measured'
_exptl_crystal_description prism
_exptl_crystal_F_000 1804
_exptl_crystal_size_max 0.20
_exptl_crystal_size_mid 0.10
_exptl_crystal_size_min 0.10
_refine_diff_density_max 2.341
_refine_diff_density_min -1.901
_refine_diff_density_rms 0.341
_refine_ls_extinction_coef 0.0050(9)
_refine_ls_extinction_expression Fc^*^=kFc[1+0.001xFc^2^\l^3^/sin(2\q)]^-1/4^
_refine_ls_extinction_method SHELXL
_refine_ls_goodness_of_fit_ref 1.112
_refine_ls_hydrogen_treatment constr
_refine_ls_matrix_type full
_refine_ls_number_parameters 193
_refine_ls_number_reflns 2640
_refine_ls_number_restraints 0
_refine_ls_restrained_S_all 1.112
_refine_ls_R_factor_all 0.1049
_refine_ls_R_factor_gt 0.0990
_refine_ls_shift/su_max 0.000
_refine_ls_shift/su_mean 0.000
_refine_ls_structure_factor_coef Fsqd
_refine_ls_weighting_details 'calc w=1/[\s^2^(Fo^2^)+(0.1135P)^2^+146.7373P] where P=(Fo^2^+2Fc^2^)/3'
_refine_ls_weighting_scheme calc
_refine_ls_wR_factor_gt 0.2600
_refine_ls_wR_factor_ref 0.2654
_reflns_number_gt 2387
_reflns_number_total 2640
_reflns_threshold_expression >2sigma(I)
_cod_data_source_file c1nj20184k.txt
_cod_data_source_block compound1
_cod_depositor_comments
;
The following automatic conversions were performed:

'_symmetry_cell_setting' value 'Monoclinic' changed to 'monoclinic'
according to /home/saulius/struct/CIF-dictionaries/cif_core.dic
dictionary named 'cif_core.dic' version 2.4.1 from 2010-06-29.

Automatic conversion script
Id: cif_fix_values 1715 2011-07-08 13:25:40Z adriana 
;
_cod_original_cell_volume 2323.6(8)
_cod_original_sg_symbol_H-M C2/c
_cod_database_code 7052698

loop_
_symmetry_equiv_pos_as_xyz
'x, y, z'
'-x, y, -z+1/2'
'x+1/2, y+1/2, z'
'-x+1/2, y+1/2, -z+1/2'
'-x, -y, -z'
'x, -y, z-1/2'
'-x+1/2, -y+1/2, -z'
'x+1/2, -y+1/2, z-1/2'

loop_
_atom_site_label
_atom_site_type_symbol
_atom_site_fract_x
_atom_site_fract_y
_atom_site_fract_z
_atom_site_U_iso_or_equiv
_atom_site_adp_type
_atom_site_occupancy
_atom_site_symmetry_multiplicity
_atom_site_calc_flag
_atom_site_refinement_flags
C1 C 0.4663(6) 0.2939(6) 0.476(2) 0.026(2) Uani 1 1 d .
C2 C 0.3977(5) 0.2543(6) 0.398(2) 0.025(2) Uani 1 1 d .
H2A H 0.3654 0.2767 0.4674 0.029 Uiso 1 1 calc R
H2B H 0.3808 0.2630 0.2416 0.029 Uiso 1 1 calc R
C3 C 0.3929(5) 0.1771(6) 0.4309(19) 0.022(2) Uani 1 1 d .
C4 C 0.3283(5) -0.1095(6) 0.3983(18) 0.021(2) Uani 1 1 d .
C5 C 0.2522(5) -0.1045(6) 0.325(2) 0.024(2) Uani 1 1 d .
H5A H 0.2342 -0.1362 0.4175 0.029 Uiso 1 1 calc R
H5B H 0.2383 -0.1234 0.1776 0.029 Uiso 1 1 calc R
C6 C 0.2149(6) -0.0341(7) 0.322(4) 0.053(5) Uani 1 1 d .
N1 N 0.4496(4) 0.1404(5) 0.5072(16) 0.0207(18) Uani 1 1 d .
N2 N 0.3658(4) -0.0534(5) 0.4635(17) 0.0227(19) Uani 1 1 d .
O1 O 0.4618(4) 0.3582(4) 0.4962(15) 0.032(2) Uani 1 1 d .
O2 O 0.5256(4) 0.2625(4) 0.5243(15) 0.0267(17) Uani 1 1 d .
O3 O 0.4351(3) 0.0680(4) 0.5332(14) 0.0226(16) Uani 1 1 d .
O4 O 0.3332(4) 0.1478(4) 0.3849(13) 0.0216(16) Uani 1 1 d .
O5 O 0.3562(4) -0.1714(4) 0.3993(13) 0.0203(15) Uani 1 1 d .
O6 O 0.4361(4) -0.0691(4) 0.5355(14) 0.0234(16) Uani 1 1 d .
O7 O 0.1525(6) -0.0392(6) 0.305(4) 0.113(8) Uani 1 1 d .
O8 O 0.2449(4) 0.0262(4) 0.3318(17) 0.033(2) Uani 1 1 d .
O9 O 0.1943(4) 0.1928(5) 0.2475(17) 0.034(2) Uani 1 1 d .
O10 O 0.0000 0.0261(8) -0.2500 0.054(4) Uani 1 2 d S
Cu1 Cu 0.5000 0.0000 0.5000 0.0170(5) Uani 1 2 d S
Cu2 Cu 0.54378(6) 0.16490(7) 0.5286(2) 0.0200(5) Uani 1 1 d .
Cu3 Cu 0.34016(6) 0.04527(7) 0.4211(2) 0.0181(4) Uani 1 1 d .
K1 K 0.09686(14) 0.08794(16) 0.1870(7) 0.0453(9) Uani 1 1 d .

loop_
_atom_site_aniso_label
_atom_site_aniso_U_11
_atom_site_aniso_U_22
_atom_site_aniso_U_33
_atom_site_aniso_U_23
_atom_site_aniso_U_13
_atom_site_aniso_U_12
C1 0.017(5) 0.019(5) 0.039(6) 0.003(4) 0.001(4) 0.000(4)
C2 0.016(5) 0.023(5) 0.032(6) 0.000(4) 0.001(4) 0.008(4)
C3 0.012(4) 0.019(5) 0.033(6) -0.005(4) 0.003(4) 0.003(4)
C4 0.013(4) 0.020(5) 0.031(5) 0.005(4) 0.005(4) 0.001(4)
C5 0.014(5) 0.021(5) 0.034(6) 0.005(4) 0.000(4) -0.002(4)
C6 0.010(5) 0.019(6) 0.121(15) -0.009(7) 0.001(7) -0.003(4)
N1 0.009(4) 0.020(4) 0.031(5) -0.001(4) 0.001(3) 0.003(3)
N2 0.006(4) 0.023(5) 0.037(5) 0.004(4) 0.002(3) 0.000(3)
O1 0.024(4) 0.018(4) 0.045(5) 0.004(3) -0.008(4) -0.005(3)
O2 0.012(3) 0.021(4) 0.046(5) 0.003(3) 0.004(3) -0.002(3)
O3 0.005(3) 0.017(4) 0.044(5) -0.002(3) 0.005(3) -0.003(3)
O4 0.011(3) 0.020(4) 0.033(4) -0.004(3) 0.003(3) 0.000(3)
O5 0.010(3) 0.018(4) 0.031(4) 0.002(3) 0.002(3) -0.001(3)
O6 0.008(3) 0.024(4) 0.035(4) 0.005(3) 0.001(3) 0.003(3)
O7 0.012(5) 0.028(6) 0.28(2) 0.008(10) 0.001(9) 0.000(4)
O8 0.013(4) 0.017(4) 0.064(6) 0.005(4) 0.000(4) 0.002(3)
O9 0.013(4) 0.027(4) 0.062(6) 0.005(4) 0.008(4) 0.003(3)
O10 0.052(9) 0.028(7) 0.098(14) 0.000 0.046(10) 0.000
Cu1 0.0069(8) 0.0166(9) 0.0259(10) 0.0011(6) 0.0015(6) -0.0006(6)
Cu2 0.0077(6) 0.0175(7) 0.0326(8) 0.0018(5) 0.0016(5) -0.0011(4)
Cu3 0.0074(6) 0.0177(7) 0.0274(7) 0.0003(5) 0.0014(5) -0.0010(4)
K1 0.0201(13) 0.0276(14) 0.084(3) -0.0043(14) 0.0067(14) 0.0060(10)

loop_
_atom_type_symbol
_atom_type_description
_atom_type_scat_dispersion_real
_atom_type_scat_dispersion_imag
_atom_type_scat_source
C C 0.0033 0.0016 'International Tables Vol C Tables 4.2.6.8 and 6.1.1.4'
H H 0.0000 0.0000 'International Tables Vol C Tables 4.2.6.8 and 6.1.1.4'
N N 0.0061 0.0033 'International Tables Vol C Tables 4.2.6.8 and 6.1.1.4'
O O 0.0106 0.0060 'International Tables Vol C Tables 4.2.6.8 and 6.1.1.4'
Cu Cu 0.3201 1.2651 'International Tables Vol C Tables 4.2.6.8 and 6.1.1.4'
K K 0.2009 0.2494 'International Tables Vol C Tables 4.2.6.8 and 6.1.1.4'

loop_
_geom_angle_atom_site_label_1
_geom_angle_atom_site_label_2
_geom_angle_atom_site_label_3
_geom_angle
_geom_angle_site_symmetry_1
_geom_angle_site_symmetry_3
O1 C1 O2 121.3(10) . .
O1 C1 C2 115.6(10) . .
O2 C1 C2 123.1(10) . .
O1 C1 K1 52.1(6) . 8_556
O2 C1 K1 69.3(6) . 8_556
C2 C1 K1 166.7(8) . 8_556
C3 C2 C1 121.5(9) . .
O4 C3 N1 121.5(10) . .
O4 C3 C2 119.1(9) . .
N1 C3 C2 119.5(10) . .
O5 C4 N2 121.3(9) . .
O5 C4 C5 117.9(10) . .
N2 C4 C5 120.7(10) . .
C4 C5 C6 121.6(10) . .
O7 C6 O8 121.8(13) . .
O7 C6 C5 114.6(12) . .
O8 C6 C5 123.5(11) . .
O7 C6 K1 51.7(8) . .
O8 C6 K1 71.5(7) . .
C5 C6 K1 160.7(9) . .
C3 N1 O3 111.7(8) . .
C3 N1 Cu2 129.9(8) . .
O3 N1 Cu2 117.0(6) . .
C4 N2 O6 112.4(9) . .
C4 N2 Cu3 129.1(7) . .
O6 N2 Cu3 117.3(7) . .
C1 O1 K1 119.7(8) . 7_556
C1 O1 K1 108.0(7) . 8_556
K1 O1 K1 95.8(3) 7_556 8_556
C1 O2 Cu2 128.1(7) . .
C1 O2 K1 88.6(6) . 8_556
Cu2 O2 K1 142.3(4) . 8_556
N1 O3 Cu1 118.6(5) . .
N1 O3 Cu3 113.1(6) . .
Cu1 O3 Cu3 117.3(4) . .
C3 O4 Cu3 111.7(7) . .
C4 O5 Cu2 111.2(6) . 5_656
N2 O6 Cu1 118.3(6) . .
N2 O6 Cu2 112.4(6) . 5_656
Cu1 O6 Cu2 116.3(4) . 5_656
C6 O7 K1 107.1(10) . .
C6 O7 K1 121.8(17) . 6_556
K1 O7 K1 106.2(6) . 6_556
C6 O8 Cu3 127.8(8) . .
C6 O8 K1 85.4(7) . .
Cu3 O8 K1 146.8(4) . .
K1 O10 K1 87.9(4) 6 5
K1 O10 K1 96.31(14) 6 .
K1 O10 K1 115.15(16) 5 .
K1 O10 K1 115.15(16) 6 2_554
K1 O10 K1 96.31(14) 5 2_554
K1 O10 K1 136.4(5) . 2_554
O3 Cu1 O3 180.0(3) . 5_656
O3 Cu1 O6 92.9(3) . 5_656
O3 Cu1 O6 87.1(3) 5_656 5_656
O3 Cu1 O6 87.1(3) . .
O3 Cu1 O6 92.9(3) 5_656 .
O6 Cu1 O6 180.0(5) 5_656 .
O2 Cu2 N1 93.0(4) . .
O2 Cu2 O6 166.7(4) . 5_656
N1 Cu2 O6 90.8(4) . 5_656
O2 Cu2 O5 97.2(3) . 5_656
N1 Cu2 O5 166.3(4) . 5_656
O6 Cu2 O5 81.3(3) 5_656 5_656
O8 Cu3 O3 175.1(4) . .
O8 Cu3 N2 93.9(4) . .
O3 Cu3 N2 87.9(3) . .
O8 Cu3 O4 96.9(3) . .
O3 Cu3 O4 81.5(3) . .
N2 Cu3 O4 169.0(3) . .
O7 K1 O9 112.5(3) . .
O7 K1 O1 110.9(6) . 7_556
O9 K1 O1 93.2(3) . 7_556
O7 K1 O1 136.1(3) . 8_455
O9 K1 O1 111.4(3) . 8_455
O1 K1 O1 68.6(3) 7_556 8_455
O7 K1 O10 63.5(3) . 5
O9 K1 O10 164.9(3) . 5
O1 K1 O10 75.9(3) 7_556 5
O1 K1 O10 74.7(3) 8_455 5
O7 K1 O7 74.6(4) . 6
O9 K1 O7 86.2(3) . 6
O1 K1 O7 174.1(4) 7_556 6
O1 K1 O7 106.2(4) 8_455 6
O10 K1 O7 105.7(3) 5 6
O7 K1 O8 44.0(3) . .
O9 K1 O8 68.8(2) . .
O1 K1 O8 118.9(3) 7_556 .
O1 K1 O8 172.5(3) 8_455 .
O10 K1 O8 107.1(3) 5 .
O7 K1 O8 66.3(3) 6 .
O7 K1 O10 91.4(5) . .
O9 K1 O10 130.2(3) . .
O1 K1 O10 119.1(2) 7_556 .
O1 K1 O10 57.5(3) 8_455 .
O10 K1 O10 64.85(16) 5 .
O7 K1 O10 57.8(2) 6 .
O8 K1 O10 116.2(3) . .
O7 K1 O2 177.3(5) . 8_455
O9 K1 O2 69.4(2) . 8_455
O1 K1 O2 70.6(2) 7_556 8_455
O1 K1 O2 42.0(2) 8_455 8_455
O10 K1 O2 115.2(2) 5 8_455
O7 K1 O2 103.8(3) 6 8_455
O8 K1 O2 137.5(2) . 8_455
O10 K1 O2 85.8(3) . 8_455
O7 K1 C6 21.2(4) . .
O9 K1 C6 91.9(3) . .
O1 K1 C6 119.4(4) 7_556 .
O1 K1 C6 155.4(3) 8_455 .
O10 K1 C6 84.7(3) 5 .
O7 K1 C6 66.5(5) 6 .
O8 K1 C6 23.1(3) . .
O10 K1 C6 101.8(4) . .
O2 K1 C6 160.0(3) 8_455 .
O7 K1 C1 156.0(3) . 8_455
O9 K1 C1 91.5(3) . 8_455
O1 K1 C1 67.3(3) 7_556 8_455
O1 K1 C1 19.9(3) 8_455 8_455
O10 K1 C1 93.7(3) 5 8_455
O7 K1 C1 106.9(4) 6 8_455
O8 K1 C1 159.1(3) . 8_455
O10 K1 C1 70.8(3) . 8_455
O2 K1 C1 22.1(2) 8_455 8_455
C6 K1 C1 172.3(4) . 8_455
O7 K1 K1 106.8(4) . 2
O9 K1 K1 129.8(2) . 2
O1 K1 K1 42.93(18) 7_556 2
O1 K1 K1 41.3(2) 8_455 2
O10 K1 K1 46.0(2) 5 2
O7 K1 K1 134.6(3) 6 2
O8 K1 K1 144.5(2) . 2
O10 K1 K1 76.89(9) . 2
O2 K1 K1 72.63(15) 8_455 2
C6 K1 K1 126.9(3) . 2
C1 K1 K1 54.5(2) 8_455 2

loop_
_geom_bond_atom_site_label_1
_geom_bond_atom_site_label_2
_geom_bond_distance
_geom_bond_site_symmetry_2
C1 O1 1.233(15) .
C1 O2 1.295(13) .
C1 C2 1.535(15) .
C1 K1 3.444(12) 8_556
C2 C3 1.486(15) .
C3 O4 1.285(13) .
C3 N1 1.315(13) .
C4 O5 1.301(13) .
C4 N2 1.306(14) .
C4 C5 1.480(14) .
C5 C6 1.529(17) .
C6 O7 1.234(17) .
C6 O8 1.288(15) .
C6 K1 3.265(13) .
N1 O3 1.422(12) .
N1 Cu2 1.920(9) .
N2 O6 1.399(11) .
N2 Cu3 1.942(9) .
O1 K1 2.768(11) 7_556
O1 K1 2.857(9) 8_556
O2 Cu2 1.886(8) .
O2 K1 3.223(9) 8_556
O3 Cu1 1.886(7) .
O3 Cu3 1.903(7) .
O4 Cu3 1.959(8) .
O5 Cu2 1.946(7) 5_656
O6 Cu1 1.888(8) .
O6 Cu2 1.928(8) 5_656
O7 K1 2.681(12) .
O7 K1 3.06(2) 6_556
O8 Cu3 1.885(8) .
O8 K1 3.106(8) .
O9 K1 2.748(9) .
O10 K1 3.005(11) 6
O10 K1 3.005(11) 5
O10 K1 3.158(7) .
O10 K1 3.158(7) 2_554
Cu1 O3 1.886(7) 5_656
Cu1 O6 1.888(8) 5_656
Cu2 O6 1.928(8) 5_656
Cu2 O5 1.946(7) 5_656
K1 O1 2.768(11) 7_556
K1 O1 2.857(9) 8_455
K1 O10 3.005(11) 5
K1 O7 3.06(2) 6
K1 O2 3.223(9) 8_455
K1 C1 3.444(12) 8_455
K1 K1 4.173(6) 2
